data_4311083
loop_
_publ_author_name
'Evgeny V. Dikarev'
'Bo Li'

_publ_section_title
;
 Rational Syntheses, Structure, and Properties of the First Bismuth(II)
 Carboxylate
;
_journal_name_full 'Inorganic Chemistry'
_journal_page_first 3461
_journal_page_last 3466
_journal_paper_doi 10.1021/ic049937h
_journal_volume 43
_journal_year 2004
_chemical_formula_moiety 'Bi2 (O2 C C F3)4'
_chemical_formula_sum 'C8 Bi2 F12 O8'
_chemical_formula_weight 870.04
_chemical_melting_point ?
_chemical_name_common
;
 bismuth(II) trifluoroacetate
;
_chemical_name_systematic
; 
 tetrakis(mu2-trifluoroacetateo-O,O')-di(bismuth(II,II)) 
;
_space_group_IT_number 14
_symmetry_cell_setting monoclinic
_symmetry_space_group_name_Hall '-P 2yn'
_symmetry_space_group_name_H-M 'P 1 21/n 1'
_atom_sites_solution_hydrogens geom
_atom_sites_solution_primary direct
_atom_sites_solution_secondary difmap
_audit_creation_method SHELXL-97
_cell_angle_alpha 90.00
_cell_angle_beta 98.5970(10)
_cell_angle_gamma 90.00
_cell_formula_units_Z 6
_cell_length_a 8.2490(4)
_cell_length_b 14.8699(8)
_cell_length_c 22.0331(12)
_cell_measurement_reflns_used 7180
_cell_measurement_temperature 173(2)
_cell_measurement_theta_max 28.27
_cell_measurement_theta_min 2.50
_cell_volume 2672.3(2)
_computing_cell_refinement 'SMART, SAINT'
_computing_data_collection SMART
_computing_data_reduction SAINT
_computing_molecular_graphics 'SHELXP-93 (Sheldrick, 1993)'
_computing_publication_material 'SHELXCIF-93 (Sheldrick, 1993)'
_computing_structure_refinement 'SHELXL-97 (Sheldrick, 1997)'
_computing_structure_solution 'SHELXS-97 (Sheldrick, 1990)'
_diffrn_ambient_temperature 173(2)
_diffrn_measured_fraction_theta_full 0.949
_diffrn_measured_fraction_theta_max 0.949
_diffrn_measurement_device_type 'Bruker SMART APEX CCD'
_diffrn_measurement_method '0.3 deg wide \w exposures'
_diffrn_radiation_monochromator graphite
_diffrn_radiation_source 'fine-focus sealed tube'
_diffrn_radiation_type MoK\a
_diffrn_radiation_wavelength 0.71073
_diffrn_reflns_av_R_equivalents 0.0289
_diffrn_reflns_av_sigmaI/netI 0.0295
_diffrn_reflns_limit_h_max 10
_diffrn_reflns_limit_h_min -10
_diffrn_reflns_limit_k_max 19
_diffrn_reflns_limit_k_min -19
_diffrn_reflns_limit_l_max 29
_diffrn_reflns_limit_l_min -29
_diffrn_reflns_number 23040
_diffrn_reflns_theta_full 28.29
_diffrn_reflns_theta_max 28.29
_diffrn_reflns_theta_min 1.66
_diffrn_standards_decay_% 0
_diffrn_standards_interval_count na
_diffrn_standards_interval_time na
_diffrn_standards_number 'none (area detector data)'
_exptl_absorpt_coefficient_mu 19.887
_exptl_absorpt_correction_T_max 0.4389
_exptl_absorpt_correction_T_min 0.1345
_exptl_absorpt_correction_type 'multi-scan (SADABS)'
_exptl_crystal_colour orange
_exptl_crystal_density_diffrn 3.244
_exptl_crystal_density_meas ?
_exptl_crystal_density_method .
_exptl_crystal_description block
_exptl_crystal_F_000 2316
_exptl_crystal_size_max 0.20
_exptl_crystal_size_mid 0.16
_exptl_crystal_size_min 0.08
_refine_diff_density_max 1.086
_refine_diff_density_min -0.954
_refine_diff_density_rms 0.159
_refine_ls_extinction_coef noref
_refine_ls_extinction_method none
_refine_ls_goodness_of_fit_ref 1.022
_refine_ls_hydrogen_treatment mixed
_refine_ls_matrix_type full
_refine_ls_number_parameters 433
_refine_ls_number_reflns 6294
_refine_ls_number_restraints 54
_refine_ls_restrained_S_all 1.051
_refine_ls_R_factor_all 0.0302
_refine_ls_R_factor_gt 0.0236
_refine_ls_shift/su_max 0.001
_refine_ls_shift/su_mean 0.000
_refine_ls_structure_factor_coef Fsqd
_refine_ls_weighting_details 'calc w=1/[\s^2^(Fo^2^)+(0.0269P)^2^+2.5940P] where P=(Fo^2^+2Fc^2^)/3'
_refine_ls_weighting_scheme calc
_refine_ls_wR_factor_gt 0.0534
_refine_ls_wR_factor_ref 0.0552
_reflns_number_gt 5477
_reflns_number_total 6294
_reflns_threshold_expression >2sigma(I)
_cod_data_source_file ic049937hsi20040114_042626_2.cif
_cod_data_source_block (1)_at_173K
_cod_depositor_comments
;
The following automatic conversions were performed:

'_chemical_melting_point' value 'not measured' was changed to '?' -
the value is undefined or not given.

Automatic conversion script
Id: cif_fix_values 1569 2011-02-09 13:29:24Z adriana 
;
_cod_database_code 4311083

loop_
_symmetry_equiv_pos_as_xyz
'x, y, z'
'-x+1/2, y+1/2, -z+1/2'
'-x, -y, -z'
'x-1/2, -y-1/2, z-1/2'

loop_
_atom_site_label
_atom_site_type_symbol
_atom_site_fract_x
_atom_site_fract_y
_atom_site_fract_z
_atom_site_U_iso_or_equiv
_atom_site_adp_type
_atom_site_occupancy
_atom_site_symmetry_multiplicity
_atom_site_calc_flag
_atom_site_refinement_flags
_atom_site_disorder_assembly
_atom_site_disorder_group
Bi1 Bi 0.115007(19) 0.423509(10) 0.009465(8) 0.02191(5) Uani 1 1 d . . .
Bi2 Bi 0.13857(2) 0.239298(11) -0.154186(8) 0.02457(5) Uani 1 1 d . . .
Bi3 Bi -0.06646(2) 0.076627(11) -0.165464(9) 0.02898(6) Uani 1 1 d . . .
O1 O 0.1025(4) 0.4384(2) -0.10000(15) 0.0289(7) Uani 1 1 d . . .
O2 O 0.3132(4) 0.5412(2) 0.02407(19) 0.0390(9) Uani 1 1 d . A .
O3 O 0.0701(5) 0.4430(3) 0.11279(16) 0.0419(9) Uani 1 1 d . . .
O4 O -0.1390(4) 0.3430(2) -0.01223(19) 0.0402(9) Uani 1 1 d . . .
O5 O 0.1156(4) 0.2272(2) -0.04739(16) 0.0305(7) Uani 1 1 d . . .
O6 O 0.3465(4) 0.1278(2) -0.1331(2) 0.0433(10) Uani 1 1 d . B .
O7 O 0.1182(5) 0.2157(2) -0.26156(17) 0.0384(8) Uani 1 1 d . C .
O8 O -0.1247(4) 0.3089(2) -0.17875(18) 0.0377(9) Uani 1 1 d . . .
O9 O -0.0548(5) 0.1077(3) -0.05653(17) 0.0435(10) Uani 1 1 d . . .
O10 O 0.1887(5) 0.0047(2) -0.1425(2) 0.0486(10) Uani 1 1 d . B .
O11 O -0.0111(5) 0.0827(2) -0.26695(18) 0.0449(10) Uani 1 1 d . C .
O12 O -0.2732(4) 0.1842(2) -0.20321(19) 0.0410(9) Uani 1 1 d . . .
C1 C 0.0212(6) 0.4986(3) -0.1305(2) 0.0275(10) Uani 1 1 d . . .
C2 C 0.0337(6) 0.5039(3) -0.1994(2) 0.0312(11) Uani 1 1 d . . .
F1 F -0.1146(4) 0.4984(2) -0.23279(13) 0.0417(7) Uani 1 1 d . . .
F2 F 0.0970(4) 0.5826(2) -0.21237(16) 0.0496(9) Uani 1 1 d . . .
F3 F 0.1259(4) 0.4399(2) -0.21770(15) 0.0469(8) Uani 1 1 d . . .
C3 C 0.2762(6) 0.6223(3) 0.0242(2) 0.0288(10) Uani 1 1 d . . .
C4 C 0.4180(6) 0.6885(3) 0.0422(2) 0.0345(12) Uani 1 1 d D A 1
F4 F 0.5641(9) 0.6500(6) 0.0515(5) 0.037(2) Uiso 0.40 1 d PD A 1
F5 F 0.3986(10) 0.7332(6) 0.0918(4) 0.0269(19) Uiso 0.40 1 d PD A 1
F6 F 0.4235(12) 0.7501(6) -0.0036(4) 0.0336(18) Uiso 0.40 1 d PD A 1
F4X F 0.5518(11) 0.6458(7) 0.0753(5) 0.042(3) Uiso 0.35 1 d PD A 2
F5X F 0.3720(12) 0.7541(7) 0.0774(5) 0.038(3) Uiso 0.35 1 d PD A 2
F6X F 0.4709(14) 0.7214(8) -0.0056(4) 0.045(3) Uiso 0.35 1 d PD A 2
F4Y F 0.5464(15) 0.6661(9) 0.0170(7) 0.044(3) Uiso 0.25 1 d PD A 3
F5Y F 0.457(2) 0.6916(13) 0.1013(6) 0.068(5) Uiso 0.25 1 d PD A 3
F6Y F 0.383(2) 0.7719(9) 0.0199(8) 0.062(4) Uiso 0.25 1 d PD A 3
C5 C 0.0305(6) 0.1668(3) -0.0281(2) 0.0292(10) Uani 1 1 d . . .
C6 C 0.0348(7) 0.1618(3) 0.0425(3) 0.0399(13) Uani 1 1 d . . .
F7 F -0.1129(5) 0.1500(3) 0.05729(19) 0.0805(14) Uani 1 1 d . . .
F8 F 0.1243(7) 0.0931(3) 0.06452(19) 0.0834(15) Uani 1 1 d . . .
F9 F 0.0952(5) 0.2350(2) 0.07127(15) 0.0542(9) Uani 1 1 d . . .
C7 C 0.3206(6) 0.0457(4) -0.1301(3) 0.0357(12) Uani 1 1 d . . .
C8 C 0.4710(7) -0.0142(4) -0.1083(3) 0.0418(13) Uani 1 1 d D B 1
F10 F 0.4956(13) -0.0716(7) -0.1530(4) 0.042(2) Uiso 0.40 1 d PD B 1
F11 F 0.4514(11) -0.0595(7) -0.0591(4) 0.0309(19) Uiso 0.40 1 d PD B 1
F12 F 0.6117(9) 0.0346(6) -0.0965(6) 0.044(2) Uiso 0.40 1 d PD B 1
F10X F 0.4448(17) -0.0969(8) -0.1385(6) 0.056(4) Uiso 0.30 1 d PD B 2
F11X F 0.4836(18) -0.0261(11) -0.0517(5) 0.062(4) Uiso 0.30 1 d PD B 2
F12X F 0.5997(13) 0.0145(8) -0.1313(6) 0.045(3) Uiso 0.30 1 d PD B 2
F10Y F 0.5550(16) -0.0318(10) -0.1520(5) 0.051(3) Uiso 0.30 1 d PD B 3
F11Y F 0.4463(17) -0.0850(9) -0.0779(7) 0.062(5) Uiso 0.30 1 d PD B 3
F12Y F 0.5879(15) 0.0356(8) -0.0673(6) 0.054(3) Uiso 0.30 1 d PD B 3
C9 C 0.0557(6) 0.1490(4) -0.2880(2) 0.0337(11) Uani 1 1 d . . .
C10 C 0.0526(8) 0.1475(5) -0.3584(3) 0.0527(16) Uani 1 1 d D C 1
F13 F 0.0809(18) 0.0562(6) -0.3736(6) 0.049(4) Uiso 0.40 1 d PD C 1
F14 F 0.1757(14) 0.1973(10) -0.3741(6) 0.035(3) Uiso 0.40 1 d PD C 1
F15 F -0.0899(11) 0.1735(11) -0.3858(6) 0.044(3) Uiso 0.40 1 d PD C 1
F13X F 0.110(2) 0.0699(9) -0.3794(10) 0.068(7) Uiso 0.30 1 d PD C 2
F14X F 0.147(2) 0.2149(10) -0.3771(10) 0.067(7) Uiso 0.30 1 d PD C 2
F15X F -0.0931(14) 0.1444(11) -0.3890(7) 0.056(5) Uiso 0.30 1 d PD C 2
F13Y F 0.006(2) 0.0719(9) -0.3855(8) 0.079(5) Uiso 0.30 1 d PD C 3
F14Y F 0.1900(13) 0.1691(9) -0.3760(6) 0.039(4) Uiso 0.30 1 d PD C 3
F15Y F -0.0733(14) 0.2076(9) -0.3838(7) 0.053(4) Uiso 0.30 1 d PD C 3
C11 C -0.2511(6) 0.2666(3) -0.1999(2) 0.0321(11) Uani 1 1 d . . .
C12 C -0.3963(7) 0.3245(4) -0.2283(4) 0.0541(17) Uani 1 1 d . . .
F16 F -0.4077(5) 0.3981(3) -0.1935(3) 0.0970(18) Uani 1 1 d . . .
F17 F -0.3773(5) 0.3539(4) -0.2814(2) 0.1010(18) Uani 1 1 d . . .
F18 F -0.5379(4) 0.2828(3) -0.2303(2) 0.0704(12) Uani 1 1 d . . .

loop_
_atom_site_aniso_label
_atom_site_aniso_U_11
_atom_site_aniso_U_22
_atom_site_aniso_U_33
_atom_site_aniso_U_23
_atom_site_aniso_U_13
_atom_site_aniso_U_12
Bi1 0.02065(8) 0.02139(9) 0.02255(10) -0.00113(6) -0.00052(6) 0.00345(6)
Bi2 0.02331(9) 0.02219(9) 0.02852(10) -0.00304(7) 0.00481(7) -0.00560(6)
Bi3 0.02810(10) 0.02236(9) 0.03590(11) -0.00270(7) 0.00288(8) -0.00757(7)
O1 0.0364(18) 0.0298(17) 0.0206(17) 0.0016(13) 0.0050(14) 0.0043(14)
O2 0.0239(17) 0.0330(19) 0.058(3) -0.0053(18) -0.0016(16) -0.0004(15)
O3 0.055(2) 0.047(2) 0.0233(19) 0.0039(16) 0.0059(17) 0.0225(19)
O4 0.0245(17) 0.0275(18) 0.067(3) -0.0029(18) 0.0030(17) -0.0024(14)
O5 0.0342(18) 0.0289(17) 0.0289(19) -0.0012(14) 0.0066(15) -0.0053(14)
O6 0.0280(18) 0.035(2) 0.066(3) 0.0037(19) 0.0038(18) -0.0008(15)
O7 0.046(2) 0.039(2) 0.032(2) -0.0056(16) 0.0101(17) -0.0120(17)
O8 0.0278(18) 0.0293(18) 0.056(2) 0.0011(17) 0.0047(17) -0.0014(14)
O9 0.059(2) 0.041(2) 0.033(2) -0.0065(17) 0.0132(18) -0.0252(19)
O10 0.034(2) 0.031(2) 0.080(3) 0.006(2) 0.007(2) 0.0012(16)
O11 0.061(3) 0.039(2) 0.036(2) -0.0128(17) 0.0132(19) -0.0167(18)
O12 0.0308(19) 0.0311(19) 0.058(3) -0.0022(18) -0.0040(17) -0.0019(15)
C1 0.028(2) 0.032(3) 0.022(2) -0.001(2) 0.0014(19) -0.0002(19)
C2 0.036(3) 0.032(3) 0.027(3) 0.008(2) 0.007(2) 0.001(2)
F1 0.0446(17) 0.0516(19) 0.0264(16) 0.0025(14) -0.0032(13) -0.0028(14)
F2 0.060(2) 0.0466(19) 0.044(2) 0.0152(15) 0.0118(17) -0.0164(16)
F3 0.058(2) 0.056(2) 0.0297(17) 0.0011(15) 0.0153(15) 0.0163(16)
C3 0.030(2) 0.033(3) 0.024(3) -0.008(2) 0.006(2) -0.005(2)
C4 0.031(3) 0.037(3) 0.036(3) -0.006(2) 0.007(2) -0.009(2)
C5 0.031(2) 0.024(2) 0.033(3) 0.002(2) 0.008(2) 0.0008(19)
C6 0.059(4) 0.027(3) 0.034(3) 0.007(2) 0.008(3) -0.003(2)
F7 0.088(3) 0.110(4) 0.051(2) -0.006(2) 0.036(2) -0.038(3)
F8 0.143(4) 0.047(2) 0.054(3) 0.0144(19) -0.008(3) 0.033(2)
F9 0.093(3) 0.0401(19) 0.0279(17) -0.0006(14) 0.0044(18) -0.0123(18)
C7 0.033(3) 0.037(3) 0.039(3) 0.003(2) 0.011(2) 0.004(2)
C8 0.036(3) 0.054(3) 0.037(3) 0.012(3) 0.011(2) 0.007(3)
C9 0.024(2) 0.045(3) 0.032(3) -0.007(2) 0.006(2) 0.002(2)
C10 0.045(3) 0.071(5) 0.039(4) -0.004(3) -0.004(3) -0.006(3)
C11 0.028(2) 0.034(3) 0.036(3) 0.003(2) 0.012(2) -0.001(2)
C12 0.035(3) 0.046(4) 0.081(5) 0.020(3) 0.006(3) 0.000(3)
F16 0.059(3) 0.044(2) 0.187(6) -0.001(3) 0.017(3) 0.016(2)
F17 0.068(3) 0.135(4) 0.094(4) 0.074(3) -0.007(3) 0.005(3)
F18 0.0266(16) 0.060(2) 0.120(4) 0.022(2) -0.0030(19) -0.0023(16)

loop_
_atom_type_symbol
_atom_type_description
_atom_type_scat_dispersion_real
_atom_type_scat_dispersion_imag
_atom_type_scat_source
C C 0.0033 0.0016 'International Tables Vol C Tables 4.2.6.8 and 6.1.1.4'
O O 0.0106 0.0060 'International Tables Vol C Tables 4.2.6.8 and 6.1.1.4'
F F 0.0171 0.0103 'International Tables Vol C Tables 4.2.6.8 and 6.1.1.4'
Bi Bi -4.1077 10.2566 'International Tables Vol C Tables 4.2.6.8 and 6.1.1.4'

loop_
_geom_angle_atom_site_label_1
_geom_angle_atom_site_label_2
_geom_angle_atom_site_label_3
_geom_angle
_geom_angle_site_symmetry_1
_geom_angle_site_symmetry_3
_geom_angle_publ_flag
O3 Bi1 O2 89.04(14) . . y
O3 Bi1 O4 89.71(14) . . y
O2 Bi1 O4 162.64(12) . . y
O3 Bi1 O1 163.30(12) . . y
O2 Bi1 O1 89.63(13) . . y
O4 Bi1 O1 86.62(13) . . y
O3 Bi1 Bi1 81.53(8) . 3_565 y
O2 Bi1 Bi1 82.33(8) . 3_565 y
O4 Bi1 Bi1 80.36(8) . 3_565 y
O1 Bi1 Bi1 81.79(8) . 3_565 y
O7 Bi2 O6 91.89(14) . . y
O7 Bi2 O8 84.94(13) . . y
O6 Bi2 O8 161.45(12) . . y
O7 Bi2 O5 164.60(12) . . y
O6 Bi2 O5 85.21(13) . . y
O8 Bi2 O5 93.00(12) . . y
O7 Bi2 Bi3 80.80(8) . . y
O6 Bi2 Bi3 80.33(9) . . y
O8 Bi2 Bi3 81.12(8) . . y
O5 Bi2 Bi3 83.81(8) . . y
O10 Bi3 O11 85.80(15) . . y
O10 Bi3 O12 161.46(13) . . y
O11 Bi3 O12 82.73(15) . . y
O10 Bi3 O9 88.40(15) . . y
O11 Bi3 O9 161.28(12) . . y
O12 Bi3 O9 97.88(14) . . y
O10 Bi3 Bi2 82.56(9) . . y
O11 Bi3 Bi2 81.80(9) . . y
O12 Bi3 Bi2 81.42(8) . . y
O9 Bi3 Bi2 79.80(8) . . y
C1 O1 Bi1 122.9(3) . . n
C3 O2 Bi1 123.3(3) . . n
C1 O3 Bi1 124.8(3) 3_565 . n
C3 O4 Bi1 125.3(3) 3_565 . n
C5 O5 Bi2 121.2(3) . . n
C7 O6 Bi2 124.7(3) . . n
C9 O7 Bi2 123.8(4) . . n
C11 O8 Bi2 123.1(3) . . n
C5 O9 Bi3 124.9(3) . . n
C7 O10 Bi3 123.5(3) . . n
C9 O11 Bi3 122.8(3) . . n
C11 O12 Bi3 123.3(3) . . n
O3 C1 O1 128.9(5) 3_565 . n
O3 C1 C2 113.9(4) 3_565 . n
O1 C1 C2 117.2(4) . . n
F3 C2 F2 107.9(4) . . n
F3 C2 F1 108.1(4) . . n
F2 C2 F1 107.1(4) . . n
F3 C2 C1 113.0(4) . . n
F2 C2 C1 110.0(4) . . n
F1 C2 C1 110.5(4) . . n
O4 C3 O2 128.5(4) 3_565 . n
O4 C3 C4 115.1(4) 3_565 . n
O2 C3 C4 116.4(4) . . n
F5 C4 F4 108.2(7) . . n
F5 C4 F6 107.3(7) . . n
F4 C4 F6 105.9(7) . . n
F5 C4 C3 111.0(5) . . n
F4 C4 C3 113.8(5) . . n
F6 C4 C3 110.3(5) . . n
O9 C5 O5 129.9(5) . . n
O9 C5 C6 113.6(4) . . n
O5 C5 C6 116.4(4) . . n
F8 C6 F7 107.2(5) . . n
F8 C6 F9 108.3(5) . . n
F7 C6 F9 106.7(5) . . n
F8 C6 C5 109.6(5) . . n
F7 C6 C5 111.7(5) . . n
F9 C6 C5 113.1(4) . . n
O10 C7 O6 128.5(5) . . n
O10 C7 C8 115.0(5) . . n
O6 C7 C8 116.5(5) . . n
F11 C8 F10 109.4(8) . . n
F11 C8 F12 109.0(8) . . n
F10 C8 F12 105.2(7) . . n
F11 C8 C7 111.2(6) . . n
F10 C8 C7 110.0(6) . . n
F12 C8 C7 112.0(6) . . n
O7 C9 O11 129.7(5) . . n
O7 C9 C10 115.5(5) . . n
O11 C9 C10 114.7(5) . . n
F15 C10 F14 112.5(10) . . n
F15 C10 F13 110.1(10) . . n
F14 C10 F13 107.9(10) . . n
F15 C10 C9 109.9(8) . . n
F14 C10 C9 110.5(7) . . n
F13 C10 C9 105.7(7) . . n
O12 C11 O8 128.9(5) . . n
O12 C11 C12 115.6(5) . . n
O8 C11 C12 115.4(5) . . n
F17 C12 F18 111.1(6) . . n
F17 C12 F16 105.7(6) . . n
F18 C12 F16 105.3(5) . . n
F17 C12 C11 111.8(5) . . n
F18 C12 C11 112.6(5) . . n
F16 C12 C11 109.9(6) . . n

loop_
_geom_bond_atom_site_label_1
_geom_bond_atom_site_label_2
_geom_bond_distance
_geom_bond_site_symmetry_2
_geom_bond_publ_flag
Bi1 O3 2.378(4) . y
Bi1 O2 2.384(3) . y
Bi1 O4 2.399(3) . y
Bi1 O1 2.409(3) . y
Bi1 Bi1 2.9516(3) 3_565 y
Bi2 O7 2.373(4) . y
Bi2 O6 2.381(4) . y
Bi2 O8 2.393(3) . y
Bi2 O5 2.395(3) . y
Bi2 Bi3 2.9407(3) . y
Bi3 O10 2.348(4) . y
Bi3 O11 2.350(4) . y
Bi3 O12 2.394(3) . y
Bi3 O9 2.432(4) . y
O1 C1 1.252(6) . n
O2 C3 1.243(6) . n
O3 C1 1.250(6) 3_565 n
O4 C3 1.236(6) 3_565 n
O5 C5 1.253(6) . n
O6 C7 1.242(6) . n
O7 C9 1.225(6) . n
O8 C11 1.247(6) . n
O9 C5 1.237(6) . n
O10 C7 1.241(6) . n
O11 C9 1.251(6) . n
O12 C11 1.240(6) . n
C1 O3 1.250(6) 3_565 n
C1 C2 1.539(7) . n
C2 F3 1.318(6) . n
C2 F2 1.330(6) . n
C2 F1 1.332(6) . n
C3 O4 1.236(6) 3_565 n
C3 C4 1.535(6) . n
C4 F5 1.310(8) . n
C4 F4 1.322(8) . n
C4 F6 1.369(8) . n
C5 C6 1.551(7) . n
C6 F8 1.309(6) . n
C6 F7 1.320(7) . n
C6 F9 1.320(6) . n
C7 C8 1.544(7) . n
C8 F11 1.307(9) . n
C8 F10 1.342(9) . n
C8 F12 1.361(9) . n
C9 C10 1.548(8) . n
C10 F15 1.298(10) . n
C10 F14 1.344(10) . n
C10 F13 1.426(11) . n
C11 C12 1.531(8) . n
C12 F17 1.280(8) . n
C12 F18 1.317(7) . n
C12 F16 1.348(8) . n
